data_7012906
loop_
_publ_author_name
'Otto, Stefanus'
'Roodt, Andreas'
'Elding, Lars I.'

_publ_section_title
;
 Bridge-splitting kinetics, equilibria and structures of
 trans-biscyclooctene complexes of platinum(ii)Electronic supplementary
 information (ESI) available: observed pseudo-first order rate
 constants for bridge splitting reactions, absorbance versus added
 ligand concentrations for equlibrium constant determinations and
 complete crystallographic details in CIF format. See
 http://www.rsc.org/suppdata/dt/b3/b302482m/
;
_journal_issue 12
_journal_name_full 'Dalton Transactions'
_journal_page_first 2519
_journal_paper_doi 10.1039/b302482m
_journal_year 2003
_chemical_formula_moiety 'C16 H28 Cl2 Pt'
_chemical_formula_sum 'C16 H28 Cl2 Pt'
_chemical_formula_weight 486.37
_chemical_name_systematic
; 
trans-dichlorobis(cyclooctene)platinum(II) 
;
_space_group_IT_number 2
_symmetry_cell_setting triclinic
_symmetry_space_group_name_Hall '-P 1'
_symmetry_space_group_name_H-M 'P -1'
_atom_sites_solution_hydrogens geom
_atom_sites_solution_primary direct
_atom_sites_solution_secondary difmap
_audit_creation_method SHELXL-97
_cell_angle_alpha 84.01(3)
_cell_angle_beta 88.45(3)
_cell_angle_gamma 73.59(3)
_cell_formula_units_Z 1
_cell_length_a 5.8407(12)
_cell_length_b 7.4886(15)
_cell_length_c 10.069(2)
_cell_measurement_reflns_used 3387
_cell_measurement_temperature 293(2)
_cell_measurement_theta_max 30.85
_cell_measurement_theta_min 2.85
_cell_volume 420.16(16)
_computing_cell_refinement 'SAINT (Siemens, 1995)'
_computing_data_collection 'SMART (Siemens, 1995)'
_computing_data_reduction 'SAINT (Siemens, 1995)'
_computing_molecular_graphics 'DIAMOND (Brandenburg, 1999)'
_computing_publication_material 'SHELXL-97 (Sheldrick, 1997b)'
_computing_structure_refinement 'SHELXL-97 (Sheldrick, 1997b)'
_computing_structure_solution 'SHELXS-97 (Sheldrick, 1997a)'
_diffrn_ambient_temperature 293(2)
_diffrn_measured_fraction_theta_full 0.883
_diffrn_measured_fraction_theta_max 0.883
_diffrn_measurement_device_type 'Siemens SMART CCD'
_diffrn_measurement_method '\w scans'
_diffrn_radiation_monochromator graphite
_diffrn_radiation_source 'rotating anode'
_diffrn_radiation_type MoK\a
_diffrn_radiation_wavelength 0.71073
_diffrn_reflns_av_R_equivalents 0.0343
_diffrn_reflns_av_sigmaI/netI 0.0379
_diffrn_reflns_limit_h_max 8
_diffrn_reflns_limit_h_min -8
_diffrn_reflns_limit_k_max 9
_diffrn_reflns_limit_k_min -11
_diffrn_reflns_limit_l_max 11
_diffrn_reflns_limit_l_min -14
_diffrn_reflns_number 4315
_diffrn_reflns_theta_full 31.89
_diffrn_reflns_theta_max 31.89
_diffrn_reflns_theta_min 2.03
_diffrn_standards_decay_% 0
_diffrn_standards_number 'First 50 frames repeated after data collection.'
_exptl_absorpt_coefficient_mu 8.653
_exptl_absorpt_correction_T_max 0.124
_exptl_absorpt_correction_T_min 0.043
_exptl_absorpt_correction_type empirical
_exptl_absorpt_process_details 'SADABS (Sheldrick, 1996)'
_exptl_crystal_colour Orange-yellow
_exptl_crystal_density_diffrn 1.922
_exptl_crystal_density_method 'not measured'
_exptl_crystal_description Prism
_exptl_crystal_F_000 236
_exptl_crystal_size_max 0.23
_exptl_crystal_size_mid 0.08
_exptl_crystal_size_min 0.03
_refine_diff_density_max 2.303
_refine_diff_density_min -2.377
_refine_diff_density_rms 0.217
_refine_ls_extinction_method none
_refine_ls_goodness_of_fit_ref 1.068
_refine_ls_hydrogen_treatment mixed
_refine_ls_matrix_type full
_refine_ls_number_parameters 90
_refine_ls_number_reflns 2547
_refine_ls_number_restraints 0
_refine_ls_restrained_S_all 1.068
_refine_ls_R_factor_all 0.0429
_refine_ls_R_factor_gt 0.0428
_refine_ls_shift/su_max 0.000
_refine_ls_shift/su_mean 0.000
_refine_ls_structure_factor_coef Fsqd
_refine_ls_weighting_details 'calc w=1/[\s^2^(Fo^2^)+(0.0815P)^2^+0.3400P] where P=(Fo^2^+2Fc^2^)/3'
_refine_ls_weighting_scheme calc
_refine_ls_wR_factor_gt 0.1129
_refine_ls_wR_factor_ref 0.1131
_reflns_number_gt 2542
_reflns_number_total 2547
_reflns_threshold_expression >2sigma(I)
_cod_data_source_file b302482m.txt
_cod_data_source_block '[PtCl2(C8H14)2]'
_cod_depositor_comments
;
The following automatic conversions were performed:
'_symmetry_cell_setting' value 'Triclinic' changed to 'triclinic'
according to '/home/saulius/struct/CIF-dictionaries/cif_core.dic'
dictionary named 'cif_core.dic' version 2.4.1 from
2010-06-29.

'_exptl_absorpt_correction_type' value 'Empirical' changed to
'empirical' according to
'/home/saulius/struct/CIF-dictionaries/cif_core.dic' dictionary named
'cif_core.dic' version 2.4.1 from 2010-06-29.

Automatic conversion script
Id: cif_fix_enum 1527 2010-12-29 10:47:43Z saulius 
;
_cod_original_cell_volume 420.17(15)
_cod_original_sg_symbol_H-M P-1
_cod_database_code 7012906

loop_
_symmetry_equiv_pos_as_xyz
'x, y, z'
'-x, -y, -z'

loop_
_atom_site_label
_atom_site_type_symbol
_atom_site_fract_x
_atom_site_fract_y
_atom_site_fract_z
_atom_site_U_iso_or_equiv
_atom_site_adp_type
_atom_site_occupancy
_atom_site_symmetry_multiplicity
_atom_site_calc_flag
_atom_site_refinement_flags
_atom_site_disorder_assembly
_atom_site_disorder_group
Pt Pt 0.5000 0.5000 0.5000 0.03430(12) Uani 1 2 d S . .
Cl1 Cl 0.1773(3) 0.6333(2) 0.36007(18) 0.0461(3) Uani 1 1 d . . .
C1 C 0.3775(11) 0.7624(8) 0.6055(6) 0.0360(10) Uani 1 1 d . . .
H1 H 0.2700 0.8661 0.5502 0.053(19) Uiso 1 1 calc R . .
C2 C 0.2618(11) 0.6390(9) 0.6659(7) 0.0376(11) Uani 1 1 d . . .
H2 H 0.0917 0.6746 0.6432 0.053(19) Uiso 1 1 calc R . .
C3 C 0.3146(14) 0.5384(9) 0.8043(7) 0.0437(13) Uani 1 1 d . . .
H3A H 0.4856 0.5011 0.8196 0.049(7) Uiso 1 1 calc R . .
H3B H 0.2621 0.4260 0.8106 0.049(7) Uiso 1 1 calc R . .
C4 C 0.1884(15) 0.6630(11) 0.9139(7) 0.0481(14) Uani 1 1 d . . .
H4A H 0.0229 0.7194 0.8879 0.049(7) Uiso 1 1 calc R . .
H4B H 0.1895 0.5830 0.9963 0.049(7) Uiso 1 1 calc R . .
C5 C 0.2967(15) 0.8198(12) 0.9425(7) 0.0503(15) Uani 1 1 d . . .
H5A H 0.4681 0.7671 0.9521 0.049(7) Uiso 1 1 calc R . .
H5B H 0.2356 0.8633 1.0274 0.049(7) Uiso 1 1 calc R . .
C6 C 0.2482(17) 0.9910(12) 0.8360(8) 0.0538(16) Uani 1 1 d . . .
H6A H 0.1112 0.9916 0.7833 0.049(7) Uiso 1 1 calc R . .
H6B H 0.2044 1.1034 0.8819 0.049(7) Uiso 1 1 calc R . .
C7 C 0.4529(16) 1.0023(10) 0.7400(8) 0.0494(15) Uani 1 1 d . . .
H7A H 0.5760 1.0318 0.7890 0.049(7) Uiso 1 1 calc R . .
H7B H 0.3933 1.1047 0.6711 0.049(7) Uiso 1 1 calc R . .
C8 C 0.5682(12) 0.8210(9) 0.6713(7) 0.0400(12) Uani 1 1 d . . .
H8A H 0.6830 0.8440 0.6051 0.049(7) Uiso 1 1 calc R . .
H8B H 0.6517 0.7218 0.7373 0.049(7) Uiso 1 1 calc R . .

loop_
_atom_site_aniso_label
_atom_site_aniso_U_11
_atom_site_aniso_U_22
_atom_site_aniso_U_33
_atom_site_aniso_U_23
_atom_site_aniso_U_13
_atom_site_aniso_U_12
Pt 0.03382(16) 0.02987(16) 0.03903(17) -0.00139(10) -0.00933(10) -0.00853(10)
Cl1 0.0406(7) 0.0439(8) 0.0502(8) -0.0043(6) -0.0164(6) -0.0045(6)
C1 0.041(3) 0.026(2) 0.041(3) -0.0025(19) -0.003(2) -0.0087(19)
C2 0.035(2) 0.035(3) 0.046(3) -0.009(2) 0.001(2) -0.014(2)
C3 0.056(4) 0.036(3) 0.043(3) 0.000(2) -0.001(3) -0.020(3)
C4 0.056(4) 0.048(3) 0.044(3) -0.003(3) 0.004(3) -0.020(3)
C5 0.057(4) 0.054(4) 0.042(3) -0.009(3) 0.000(3) -0.018(3)
C6 0.064(4) 0.044(4) 0.052(4) -0.008(3) 0.004(3) -0.014(3)
C7 0.069(4) 0.036(3) 0.052(3) -0.013(3) -0.001(3) -0.026(3)
C8 0.044(3) 0.036(3) 0.046(3) -0.007(2) -0.001(2) -0.020(2)

loop_
_atom_type_symbol
_atom_type_description
_atom_type_scat_dispersion_real
_atom_type_scat_dispersion_imag
_atom_type_scat_source
C C 0.0033 0.0016 'International Tables Vol C Tables 4.2.6.8 and 6.1.1.4'
H H 0.0000 0.0000 'International Tables Vol C Tables 4.2.6.8 and 6.1.1.4'
Cl Cl 0.1484 0.1585 'International Tables Vol C Tables 4.2.6.8 and 6.1.1.4'
Pt Pt -1.7033 8.3905 'International Tables Vol C Tables 4.2.6.8 and 6.1.1.4'

loop_
_geom_angle_atom_site_label_1
_geom_angle_atom_site_label_2
_geom_angle_atom_site_label_3
_geom_angle
_geom_angle_site_symmetry_1
_geom_angle_site_symmetry_3
_geom_angle_publ_flag
C1 Pt C1 180.0(3) 2_666 . ?
C1 Pt C2 35.2(2) 2_666 2_666 ?
C1 Pt C2 144.8(2) . 2_666 ?
C1 Pt C2 144.8(2) 2_666 . ?
C1 Pt C2 35.2(2) . . ?
C2 Pt C2 180.000(1) 2_666 . ?
C1 Pt Cl1 93.96(17) 2_666 . ?
C1 Pt Cl1 86.04(17) . . ?
C2 Pt Cl1 93.81(18) 2_666 . ?
C2 Pt Cl1 86.19(18) . . ?
C1 Pt Cl1 86.04(17) 2_666 2_666 ?
C1 Pt Cl1 93.96(17) . 2_666 ?
C2 Pt Cl1 86.19(18) 2_666 2_666 ?
C2 Pt Cl1 93.81(18) . 2_666 ?
Cl1 Pt Cl1 180.0 . 2_666 ?
C2 C1 C8 124.2(6) . . ?
C2 C1 Pt 73.5(3) . . ?
C8 C1 Pt 116.3(4) . . ?
C1 C2 C3 125.2(6) . . ?
C1 C2 Pt 71.3(3) . . ?
C3 C2 Pt 115.5(4) . . ?
C2 C3 C4 112.0(6) . . ?
C5 C4 C3 116.0(6) . . ?
C4 C5 C6 115.9(7) . . ?
C7 C6 C5 116.7(7) . . ?
C6 C7 C8 114.9(6) . . ?
C1 C8 C7 109.5(6) . . ?

loop_
_geom_bond_atom_site_label_1
_geom_bond_atom_site_label_2
_geom_bond_distance
_geom_bond_site_symmetry_2
_geom_bond_publ_flag
Pt C1 2.259(6) 2_666 ?
Pt C1 2.259(6) . ?
Pt C2 2.287(6) 2_666 ?
Pt C2 2.287(6) . ?
Pt Cl1 2.3068(18) . ?
Pt Cl1 2.3068(18) 2_666 ?
C1 C2 1.375(8) . ?
C1 C8 1.500(8) . ?
C2 C3 1.509(9) . ?
C3 C4 1.554(10) . ?
C4 C5 1.536(11) . ?
C5 C6 1.549(12) . ?
C6 C7 1.533(11) . ?
C7 C8 1.559(10) . ?

loop_
_geom_torsion_atom_site_label_1
_geom_torsion_atom_site_label_2
_geom_torsion_atom_site_label_3
_geom_torsion_atom_site_label_4
_geom_torsion
_geom_torsion_site_symmetry_1
_geom_torsion_site_symmetry_2
_geom_torsion_site_symmetry_3
_geom_torsion_site_symmetry_4
_geom_torsion_publ_flag
C1 C2 Pt Cl1 -88.5(4) . . . . ?
